data_7003459
loop_
_publ_author_name
'Macdonald, Charles L. B.'
'Gorden, John D.'
'Voigt, Andreas'
'Filipponi, Silvia'
'Cowley, Alan H.'

_publ_section_title
;
 Group 13 decamethylmetallocenium cations
;
_journal_issue 9
_journal_name_full 'Dalton Transactions'
_journal_page_first 1161
_journal_page_last 1176
_journal_paper_doi 10.1039/b716220k
_journal_year 2008
_chemical_formula_moiety 'C21 H33 Ga1'
_chemical_formula_sum 'C21 H33 Ga'
_chemical_formula_weight 355.19
_chemical_name_common bis(pentamethylcyclopentadienyl)methylgallane
_chemical_name_systematic
;
?
;
_space_group_IT_number 4
_symmetry_cell_setting monoclinic
_symmetry_space_group_name_Hall 'P 2yb'
_symmetry_space_group_name_H-M 'P 1 21 1'
_atom_sites_solution_hydrogens geom
_atom_sites_solution_primary direct
_atom_sites_solution_secondary difmap
_audit_creation_method SHELXL-97
_cell_angle_alpha 90.00
_cell_angle_beta 93.797(3)
_cell_angle_gamma 90.00
_cell_formula_units_Z 2
_cell_length_a 7.8112(4)
_cell_length_b 11.2335(4)
_cell_length_c 11.1606(6)
_cell_measurement_reflns_used 11100
_cell_measurement_temperature 153(2)
_cell_measurement_theta_max 24.98
_cell_measurement_theta_min 3.29
_cell_volume 977.16(8)
_computing_cell_refinement DENZO
_computing_data_collection 'Nonius Collect'
_computing_data_reduction DENZO
_computing_molecular_graphics 'Ortep-3 for Windows (Farrugia, 1997)'
_computing_publication_material 'WinGX publication routines (Farrugia, 1999)'
_computing_structure_refinement 'SHELXL-97 (Sheldrick, 1997)'
_computing_structure_solution SHELX-93
_diffrn_ambient_temperature 153(2)
_diffrn_measured_fraction_theta_full 0.996
_diffrn_measured_fraction_theta_max 0.996
_diffrn_measurement_device_type 'Nonius KAPPA-CCD'
_diffrn_measurement_method '\w scans'
_diffrn_radiation_monochromator graphite
_diffrn_radiation_source 'fine-focus sealed tube'
_diffrn_radiation_type MoK\a
_diffrn_radiation_wavelength 0.71073
_diffrn_reflns_av_R_equivalents 0.0793
_diffrn_reflns_av_sigmaI/netI 0.0630
_diffrn_reflns_limit_h_max 9
_diffrn_reflns_limit_h_min -7
_diffrn_reflns_limit_k_max 12
_diffrn_reflns_limit_k_min -13
_diffrn_reflns_limit_l_max 13
_diffrn_reflns_limit_l_min -13
_diffrn_reflns_number 11100
_diffrn_reflns_theta_full 24.98
_diffrn_reflns_theta_max 24.98
_diffrn_reflns_theta_min 3.29
_exptl_absorpt_coefficient_mu 1.404
_exptl_absorpt_correction_type none
_exptl_crystal_colour colorless
_exptl_crystal_density_diffrn 1.207
_exptl_crystal_description block
_exptl_crystal_F_000 380
_exptl_crystal_size_max 0.2
_exptl_crystal_size_mid 0.2
_exptl_crystal_size_min 0.2
_refine_diff_density_max 4.347
_refine_diff_density_min -1.385
_refine_diff_density_rms 0.272
_refine_ls_abs_structure_details 'Flack H D (1983), Acta Cryst. A39, 876-881'
_refine_ls_abs_structure_Flack 0.12(5)
_refine_ls_extinction_method none
_refine_ls_goodness_of_fit_ref 1.408
_refine_ls_hydrogen_treatment constr
_refine_ls_matrix_type full
_refine_ls_number_parameters 201
_refine_ls_number_reflns 3352
_refine_ls_number_restraints 1
_refine_ls_restrained_S_all 1.408
_refine_ls_R_factor_all 0.1170
_refine_ls_R_factor_gt 0.1135
_refine_ls_shift/su_max 0.002
_refine_ls_shift/su_mean 0.000
_refine_ls_structure_factor_coef Fsqd
_refine_ls_weighting_details 'calc w=1/[\s^2^(Fo^2^)+(0.2000P)^2^+0.0000P] where P=(Fo^2^+2Fc^2^)/3'
_refine_ls_weighting_scheme calc
_refine_ls_wR_factor_gt 0.2995
_refine_ls_wR_factor_ref 0.3038
_reflns_number_gt 3123
_reflns_number_total 3352
_reflns_threshold_expression >2sigma(I)
_cod_data_source_file b716220k.txt
_cod_data_source_block 13
_cod_original_sg_symbol_H-M 'P 21'
_cod_database_code 7003459

loop_
_symmetry_equiv_pos_as_xyz
'x, y, z'
'-x, y+1/2, -z'

loop_
_atom_site_label
_atom_site_type_symbol
_atom_site_fract_x
_atom_site_fract_y
_atom_site_fract_z
_atom_site_U_iso_or_equiv
_atom_site_adp_type
_atom_site_occupancy
_atom_site_symmetry_multiplicity
_atom_site_calc_flag
_atom_site_refinement_flags
_atom_site_disorder_assembly
_atom_site_disorder_group
Ga01 Ga 0.31711(10) 0.44402(12) 0.74115(7) 0.0211(4) Uani 1 1 d . . .
C1 C 0.0702(12) 0.4292(13) 0.7434(10) 0.027(3) Uani 1 1 d . . .
H1A H 0.0413 0.3498 0.7723 0.041 Uiso 1 1 calc R . .
H1B H 0.0176 0.4407 0.6620 0.041 Uiso 1 1 calc R . .
H1C H 0.0267 0.4897 0.7969 0.041 Uiso 1 1 calc R . .
C24 C 0.2185(13) 0.6019(10) 0.9754(10) 0.030(2) Uani 1 1 d . . .
C22 C 0.3541(14) 0.6669(10) 0.8110(10) 0.029(2) Uani 1 1 d . . .
C23 C 0.2201(13) 0.6864(9) 0.8843(10) 0.028(2) Uani 1 1 d . . .
C231 C 0.0860(19) 0.7847(13) 0.8641(14) 0.052(4) Uani 1 1 d . . .
H23A H 0.1153 0.8344 0.7963 0.078 Uiso 1 1 calc R . .
H23B H 0.0841 0.8339 0.9366 0.078 Uiso 1 1 calc R . .
H23C H -0.0273 0.7488 0.8466 0.078 Uiso 1 1 calc R . .
C15 C 0.3068(15) 0.2145(10) 0.6483(11) 0.033(2) Uani 1 1 d . . .
C13 C 0.3051(15) 0.3595(10) 0.5070(9) 0.031(2) Uani 1 1 d . . .
C11 C 0.4556(13) 0.2882(10) 0.6737(11) 0.031(2) Uani 1 1 d . . .
C221 C 0.406(2) 0.7374(13) 0.7049(11) 0.048(3) Uani 1 1 d . . .
H22A H 0.3573 0.7006 0.6307 0.072 Uiso 1 1 calc R . .
H22B H 0.5316 0.7383 0.7044 0.072 Uiso 1 1 calc R . .
H22C H 0.3637 0.8191 0.7104 0.072 Uiso 1 1 calc R . .
C121 C 0.6049(16) 0.4546(15) 0.5552(11) 0.044(3) Uani 1 1 d . . .
H12A H 0.6622 0.4131 0.4917 0.065 Uiso 1 1 calc R . .
H12B H 0.6852 0.4639 0.6258 0.065 Uiso 1 1 calc R . .
H12C H 0.5668 0.5332 0.5263 0.065 Uiso 1 1 calc R . .
C25 C 0.3576(14) 0.5249(10) 0.9658(9) 0.031(2) Uani 1 1 d . . .
C131 C 0.243(2) 0.4404(19) 0.4012(11) 0.062(4) Uani 1 1 d . . .
H13A H 0.3200 0.5090 0.3974 0.092 Uiso 1 1 calc R . .
H13B H 0.1264 0.4682 0.4130 0.092 Uiso 1 1 calc R . .
H13C H 0.2431 0.3954 0.3260 0.092 Uiso 1 1 calc R . .
C241 C 0.0875(18) 0.5927(12) 1.0670(12) 0.044(3) Uani 1 1 d . . .
H24A H 0.1327 0.5434 1.1342 0.066 Uiso 1 1 calc R . .
H24B H -0.0174 0.5564 1.0303 0.066 Uiso 1 1 calc R . .
H24C H 0.0612 0.6725 1.0964 0.066 Uiso 1 1 calc R . .
C12 C 0.4517(13) 0.3829(9) 0.5887(10) 0.026(2) Uani 1 1 d . . .
C151 C 0.258(2) 0.1111(12) 0.7215(14) 0.047(3) Uani 1 1 d . . .
H15A H 0.2603 0.1345 0.8062 0.070 Uiso 1 1 calc R . .
H15B H 0.3402 0.0461 0.7122 0.070 Uiso 1 1 calc R . .
H15C H 0.1428 0.0844 0.6945 0.070 Uiso 1 1 calc R . .
C14 C 0.2202(15) 0.2613(10) 0.5453(11) 0.038(3) Uani 1 1 d . . .
C111 C 0.6146(16) 0.2523(12) 0.7531(11) 0.042(3) Uani 1 1 d . . .
H11A H 0.6957 0.3190 0.7589 0.062 Uiso 1 1 calc R . .
H11B H 0.6692 0.1834 0.7177 0.062 Uiso 1 1 calc R . .
H11C H 0.5806 0.2317 0.8334 0.062 Uiso 1 1 calc R . .
C21 C 0.4469(14) 0.5605(10) 0.8580(11) 0.035(3) Uani 1 1 d . . .
C211 C 0.6429(14) 0.5621(13) 0.8660(16) 0.056(4) Uani 1 1 d . . .
H21A H 0.6864 0.4869 0.9005 0.084 Uiso 1 1 calc R . .
H21B H 0.6843 0.6283 0.9172 0.084 Uiso 1 1 calc R . .
H21C H 0.6837 0.5720 0.7854 0.084 Uiso 1 1 calc R . .
C251 C 0.413(2) 0.4212(13) 1.0394(13) 0.052(4) Uiso 1 1 d . . .
H25A H 0.5323 0.4323 1.0705 0.077 Uiso 1 1 calc R . .
H25B H 0.4044 0.3490 0.9899 0.077 Uiso 1 1 calc R . .
H25C H 0.3393 0.4132 1.1066 0.077 Uiso 1 1 calc R . .
C141 C 0.0500(17) 0.2122(12) 0.4895(13) 0.045(3) Uiso 1 1 d . . .
H14A H -0.0421 0.2693 0.5015 0.067 Uiso 1 1 calc R . .
H14B H 0.0240 0.1365 0.5280 0.067 Uiso 1 1 calc R . .
H14C H 0.0593 0.1993 0.4033 0.067 Uiso 1 1 calc R . .

loop_
_atom_site_aniso_label
_atom_site_aniso_U_11
_atom_site_aniso_U_22
_atom_site_aniso_U_33
_atom_site_aniso_U_23
_atom_site_aniso_U_13
_atom_site_aniso_U_12
Ga01 0.0165(6) 0.0263(6) 0.0205(6) -0.0047(6) 0.0013(3) 0.0004(5)
C1 0.017(4) 0.027(7) 0.036(5) -0.013(5) -0.004(3) -0.009(5)
C24 0.021(5) 0.033(5) 0.036(6) -0.013(5) -0.007(4) -0.003(4)
C22 0.027(5) 0.029(5) 0.032(6) -0.010(4) -0.003(4) -0.008(4)
C23 0.023(5) 0.022(5) 0.038(6) -0.011(4) -0.002(4) 0.004(4)
C231 0.042(8) 0.051(8) 0.062(9) -0.008(7) -0.005(6) 0.025(6)
C15 0.036(6) 0.029(6) 0.037(6) -0.005(5) 0.019(5) 0.009(5)
C13 0.042(6) 0.031(5) 0.020(5) -0.010(4) 0.002(4) 0.002(5)
C11 0.016(5) 0.034(6) 0.043(6) -0.015(5) 0.000(4) 0.007(4)
C221 0.070(10) 0.045(7) 0.029(6) 0.007(5) 0.002(6) -0.013(7)
C121 0.043(6) 0.037(6) 0.053(6) -0.006(7) 0.021(5) -0.009(6)
C25 0.033(6) 0.036(6) 0.021(5) 0.006(4) -0.011(4) -0.007(5)
C131 0.085(11) 0.058(8) 0.042(6) -0.004(9) 0.003(6) 0.044(10)
C241 0.048(8) 0.046(7) 0.038(7) -0.008(6) 0.009(5) -0.018(6)
C12 0.016(5) 0.031(5) 0.031(5) -0.025(5) 0.007(4) 0.000(4)
C151 0.051(8) 0.032(7) 0.060(8) -0.008(6) 0.023(6) -0.005(6)
C14 0.028(6) 0.032(6) 0.053(7) -0.022(5) 0.009(5) 0.009(4)
C111 0.029(6) 0.056(8) 0.038(6) -0.003(6) -0.012(5) 0.027(6)
C21 0.023(5) 0.035(6) 0.046(7) -0.025(5) -0.007(5) 0.009(4)
C211 0.008(5) 0.064(9) 0.095(11) -0.047(8) -0.006(6) -0.002(5)

loop_
_atom_type_symbol
_atom_type_description
_atom_type_scat_dispersion_real
_atom_type_scat_dispersion_imag
_atom_type_scat_source
C C 0.0033 0.0016 'International Tables Vol C Tables 4.2.6.8 and 6.1.1.4'
H H 0.0000 0.0000 'International Tables Vol C Tables 4.2.6.8 and 6.1.1.4'
Ga Ga 0.2307 1.6083 'International Tables Vol C Tables 4.2.6.8 and 6.1.1.4'

loop_
_geom_angle_atom_site_label_1
_geom_angle_atom_site_label_2
_geom_angle_atom_site_label_3
_geom_angle
_geom_angle_site_symmetry_1
_geom_angle_site_symmetry_3
_geom_angle_publ_flag
C1 Ga01 C21 119.6(5) . . ?
C1 Ga01 C12 121.1(4) . . ?
C21 Ga01 C12 116.9(4) . . ?
C1 Ga01 C11 116.5(5) . . ?
C21 Ga01 C11 119.0(4) . . ?
C12 Ga01 C11 37.9(4) . . ?
Ga01 C1 H1A 109.5 . . ?
Ga01 C1 H1B 109.5 . . ?
H1A C1 H1B 109.5 . . ?
Ga01 C1 H1C 109.5 . . ?
H1A C1 H1C 109.5 . . ?
H1B C1 H1C 109.5 . . ?
C23 C24 C25 108.8(10) . . ?
C23 C24 C241 125.8(10) . . ?
C25 C24 C241 125.4(11) . . ?
C23 C22 C21 106.9(10) . . ?
C23 C22 C221 129.4(11) . . ?
C21 C22 C221 123.6(11) . . ?
C22 C23 C24 111.5(9) . . ?
C22 C23 C231 124.3(11) . . ?
C24 C23 C231 124.2(11) . . ?
C23 C231 H23A 109.5 . . ?
C23 C231 H23B 109.5 . . ?
H23A C231 H23B 109.5 . . ?
C23 C231 H23C 109.5 . . ?
H23A C231 H23C 109.5 . . ?
H23B C231 H23C 109.5 . . ?
C14 C15 C11 106.6(10) . . ?
C14 C15 C151 128.4(12) . . ?
C11 C15 C151 125.0(12) . . ?
C14 C13 C12 109.3(10) . . ?
C14 C13 C131 125.4(13) . . ?
C12 C13 C131 125.0(13) . . ?
C12 C11 C15 108.4(9) . . ?
C12 C11 C111 124.3(10) . . ?
C15 C11 C111 125.2(11) . . ?
C12 C11 Ga01 69.3(5) . . ?
C15 C11 Ga01 96.6(6) . . ?
C111 C11 Ga01 114.0(8) . . ?
C22 C221 H22A 109.5 . . ?
C22 C221 H22B 109.5 . . ?
H22A C221 H22B 109.5 . . ?
C22 C221 H22C 109.5 . . ?
H22A C221 H22C 109.5 . . ?
H22B C221 H22C 109.5 . . ?
C12 C121 H12A 109.5 . . ?
C12 C121 H12B 109.5 . . ?
H12A C121 H12B 109.5 . . ?
C12 C121 H12C 109.5 . . ?
H12A C121 H12C 109.5 . . ?
H12B C121 H12C 109.5 . . ?
C24 C25 C251 130.4(11) . . ?
C24 C25 C21 107.7(10) . . ?
C251 C25 C21 121.9(11) . . ?
C13 C131 H13A 109.5 . . ?
C13 C131 H13B 109.5 . . ?
H13A C131 H13B 109.5 . . ?
C13 C131 H13C 109.5 . . ?
H13A C131 H13C 109.5 . . ?
H13B C131 H13C 109.5 . . ?
C24 C241 H24A 109.5 . . ?
C24 C241 H24B 109.5 . . ?
H24A C241 H24B 109.5 . . ?
C24 C241 H24C 109.5 . . ?
H24A C241 H24C 109.5 . . ?
H24B C241 H24C 109.5 . . ?
C11 C12 C13 105.5(9) . . ?
C11 C12 C121 125.5(10) . . ?
C13 C12 C121 123.4(10) . . ?
C11 C12 Ga01 72.8(6) . . ?
C13 C12 Ga01 98.5(6) . . ?
C121 C12 Ga01 117.3(7) . . ?
C15 C151 H15A 109.5 . . ?
C15 C151 H15B 109.5 . . ?
H15A C151 H15B 109.5 . . ?
C15 C151 H15C 109.5 . . ?
H15A C151 H15C 109.5 . . ?
H15B C151 H15C 109.5 . . ?
C13 C14 C15 110.0(11) . . ?
C13 C14 C141 126.0(11) . . ?
C15 C14 C141 123.9(11) . . ?
C11 C111 H11A 109.5 . . ?
C11 C111 H11B 109.5 . . ?
H11A C111 H11B 109.5 . . ?
C11 C111 H11C 109.5 . . ?
H11A C111 H11C 109.5 . . ?
H11B C111 H11C 109.5 . . ?
C22 C21 C25 105.1(9) . . ?
C22 C21 C211 118.6(12) . . ?
C25 C21 C211 118.5(11) . . ?
C22 C21 Ga01 94.6(7) . . ?
C25 C21 Ga01 95.9(7) . . ?
C211 C21 Ga01 119.5(8) . . ?
C21 C211 H21A 109.5 . . ?
C21 C211 H21B 109.5 . . ?
H21A C211 H21B 109.5 . . ?
C21 C211 H21C 109.5 . . ?
H21A C211 H21C 109.5 . . ?
H21B C211 H21C 109.5 . . ?
C25 C251 H25A 109.5 . . ?
C25 C251 H25B 109.5 . . ?
H25A C251 H25B 109.5 . . ?
C25 C251 H25C 109.5 . . ?
H25A C251 H25C 109.5 . . ?
H25B C251 H25C 109.5 . . ?
C14 C141 H14A 109.5 . . ?
C14 C141 H14B 109.5 . . ?
H14A C141 H14B 109.5 . . ?
C14 C141 H14C 109.5 . . ?
H14A C141 H14C 109.5 . . ?
H14B C141 H14C 109.5 . . ?

loop_
_geom_bond_atom_site_label_1
_geom_bond_atom_site_label_2
_geom_bond_distance
_geom_bond_site_symmetry_2
_geom_bond_publ_flag
Ga01 C1 1.938(10) . ?
Ga01 C21 2.065(11) . ?
Ga01 C12 2.170(9) . ?
Ga01 C11 2.215(11) . ?
C1 H1A 0.9800 . ?
C1 H1B 0.9800 . ?
C1 H1C 0.9800 . ?
C24 C23 1.391(16) . ?
C24 C25 1.399(17) . ?
C24 C241 1.497(17) . ?
C22 C23 1.388(16) . ?
C22 C21 1.475(17) . ?
C22 C221 1.503(16) . ?
C23 C231 1.528(15) . ?
C231 H23A 0.9800 . ?
C231 H23B 0.9800 . ?
C231 H23C 0.9800 . ?
C15 C14 1.397(18) . ?
C15 C11 1.441(17) . ?
C15 C151 1.483(17) . ?
C13 C14 1.370(17) . ?
C13 C12 1.439(15) . ?
C13 C131 1.542(19) . ?
C11 C12 1.425(17) . ?
C11 C111 1.530(14) . ?
C221 H22A 0.9800 . ?
C221 H22B 0.9800 . ?
C221 H22C 0.9800 . ?
C121 C12 1.510(16) . ?
C121 H12A 0.9800 . ?
C121 H12B 0.9800 . ?
C121 H12C 0.9800 . ?
C25 C251 1.474(18) . ?
C25 C21 1.486(18) . ?
C131 H13A 0.9800 . ?
C131 H13B 0.9800 . ?
C131 H13C 0.9800 . ?
C241 H24A 0.9800 . ?
C241 H24B 0.9800 . ?
C241 H24C 0.9800 . ?
C151 H15A 0.9800 . ?
C151 H15B 0.9800 . ?
C151 H15C 0.9800 . ?
C14 C141 1.533(19) . ?
C111 H11A 0.9800 . ?
C111 H11B 0.9800 . ?
C111 H11C 0.9800 . ?
C21 C211 1.528(15) . ?
C211 H21A 0.9800 . ?
C211 H21B 0.9800 . ?
C211 H21C 0.9800 . ?
C251 H25A 0.9800 . ?
C251 H25B 0.9800 . ?
C251 H25C 0.9800 . ?
C141 H14A 0.9800 . ?
C141 H14B 0.9800 . ?
C141 H14C 0.9800 . ?

loop_
_geom_torsion_atom_site_label_1
_geom_torsion_atom_site_label_2
_geom_torsion_atom_site_label_3
_geom_torsion_atom_site_label_4
_geom_torsion
_geom_torsion_site_symmetry_1
_geom_torsion_site_symmetry_2
_geom_torsion_site_symmetry_3
_geom_torsion_site_symmetry_4
_geom_torsion_publ_flag
C21 C22 C23 C24 0.3(11) . . . . ?
C221 C22 C23 C24 -178.3(10) . . . . ?
C21 C22 C23 C231 -177.0(11) . . . . ?
C221 C22 C23 C231 4.4(17) . . . . ?
C25 C24 C23 C22 1.7(12) . . . . ?
C241 C24 C23 C22 -177.1(10) . . . . ?
C25 C24 C23 C231 178.9(11) . . . . ?
C241 C24 C23 C231 0.2(16) . . . . ?
C14 C15 C11 C12 3.0(11) . . . . ?
C151 C15 C11 C12 -175.9(10) . . . . ?
C14 C15 C11 C111 -160.9(11) . . . . ?
C151 C15 C11 C111 20.2(18) . . . . ?
C14 C15 C11 Ga01 73.4(8) . . . . ?
C151 C15 C11 Ga01 -105.5(10) . . . . ?
C1 Ga01 C11 C12 107.5(7) . . . . ?
C21 Ga01 C11 C12 -97.5(7) . . . . ?
C1 Ga01 C11 C15 0.3(9) . . . . ?
C21 Ga01 C11 C15 155.2(8) . . . . ?
C12 Ga01 C11 C15 -107.2(10) . . . . ?
C1 Ga01 C11 C111 -133.1(9) . . . . ?
C21 Ga01 C11 C111 21.9(11) . . . . ?
C12 Ga01 C11 C111 119.4(11) . . . . ?
C23 C24 C25 C251 -179.9(11) . . . . ?
C241 C24 C25 C251 -1.1(18) . . . . ?
C23 C24 C25 C21 -2.9(12) . . . . ?
C241 C24 C25 C21 175.9(10) . . . . ?
C15 C11 C12 C13 -4.1(11) . . . . ?
C111 C11 C12 C13 160.0(10) . . . . ?
Ga01 C11 C12 C13 -94.3(7) . . . . ?
C15 C11 C12 C121 -158.2(10) . . . . ?
C111 C11 C12 C121 6.0(16) . . . . ?
Ga01 C11 C12 C121 111.6(10) . . . . ?
C15 C11 C12 Ga01 90.2(7) . . . . ?
C111 C11 C12 Ga01 -105.7(10) . . . . ?
C14 C13 C12 C11 3.7(11) . . . . ?
C131 C13 C12 C11 177.5(10) . . . . ?
C14 C13 C12 C121 158.5(11) . . . . ?
C131 C13 C12 C121 -27.7(16) . . . . ?
C14 C13 C12 Ga01 -70.7(9) . . . . ?
C131 C13 C12 Ga01 103.2(11) . . . . ?
C1 Ga01 C12 C11 -94.1(7) . . . . ?
C21 Ga01 C12 C11 103.5(6) . . . . ?
C1 Ga01 C12 C13 9.6(10) . . . . ?
C21 Ga01 C12 C13 -152.9(7) . . . . ?
C11 Ga01 C12 C13 103.7(9) . . . . ?
C1 Ga01 C12 C121 144.3(9) . . . . ?
C21 Ga01 C12 C121 -18.1(11) . . . . ?
C11 Ga01 C12 C121 -121.6(11) . . . . ?
C12 C13 C14 C15 -1.9(12) . . . . ?
C131 C13 C14 C15 -175.7(10) . . . . ?
C12 C13 C14 C141 174.9(11) . . . . ?
C131 C13 C14 C141 1.1(18) . . . . ?
C11 C15 C14 C13 -0.7(12) . . . . ?
C151 C15 C14 C13 178.2(10) . . . . ?
C11 C15 C14 C141 -177.6(11) . . . . ?
C151 C15 C14 C141 1.3(17) . . . . ?
C23 C22 C21 C25 -1.9(11) . . . . ?
C221 C22 C21 C25 176.8(9) . . . . ?
C23 C22 C21 C211 -137.2(11) . . . . ?
C221 C22 C21 C211 41.5(15) . . . . ?
C23 C22 C21 Ga01 95.5(8) . . . . ?
C221 C22 C21 Ga01 -85.8(10) . . . . ?
C24 C25 C21 C22 2.9(11) . . . . ?
C251 C25 C21 C22 -179.7(10) . . . . ?
C24 C25 C21 C211 138.2(10) . . . . ?
C251 C25 C21 C211 -44.5(16) . . . . ?
C24 C25 C21 Ga01 -93.5(8) . . . . ?
C251 C25 C21 Ga01 83.9(11) . . . . ?
C1 Ga01 C21 C22 -60.1(9) . . . . ?
C12 Ga01 C21 C22 102.6(8) . . . . ?
C11 Ga01 C21 C22 145.7(7) . . . . ?
C1 Ga01 C21 C25 45.6(9) . . . . ?
C12 Ga01 C21 C25 -151.7(7) . . . . ?
C11 Ga01 C21 C25 -108.6(7) . . . . ?
C1 Ga01 C21 C211 173.2(11) . . . . ?
C12 Ga01 C21 C211 -24.1(13) . . . . ?
C11 Ga01 C21 C211 19.0(13) . . . . ?
